data_7113473
loop_
_publ_author_name
'Zhang, Lin-Ping'
'Lu, Wen-Jie'
'Mak, Thomas C. W.'

_publ_section_title
;
 Controlled crystallization of mixed-ligand complexes of
 1,3-bis(4-pyridyl)propane-N,N'-dioxide with metal(ii) thiocyanates:
 isostructurality in coordination networks bearing different mono- and
 di-nuclear nodes
;
_journal_issue 22
_journal_name_full 'Chemical Communications'
_journal_page_first 2830
_journal_page_last 2831
_journal_paper_doi 10.1039/b307604k
_journal_year 2003
_chemical_formula_sum 'C15 H16 Cd N4 O3 S2'
_chemical_formula_weight 476.84
_space_group_IT_number 14
_symmetry_cell_setting monoclinic
_symmetry_space_group_name_Hall '-P 2ybc'
_symmetry_space_group_name_H-M 'P 1 21/c 1'
_atom_sites_solution_hydrogens geom
_atom_sites_solution_primary direct
_atom_sites_solution_secondary difmap
_audit_creation_method SHELXL-97
_cell_angle_alpha 90.00
_cell_angle_beta 91.079(2)
_cell_angle_gamma 90.00
_cell_formula_units_Z 4
_cell_length_a 15.3748(15)
_cell_length_b 14.9260(15)
_cell_length_c 8.1696(8)
_cell_measurement_temperature 293(2)
_cell_volume 1874.5(3)
_computing_structure_refinement 'SHELXL-97 (Sheldrick, 1997)'
_computing_structure_solution 'SHELXS-97 (Sheldrick, 1990)'
_diffrn_ambient_temperature 293(2)
_diffrn_measured_fraction_theta_full 0.995
_diffrn_measured_fraction_theta_max 0.995
_diffrn_radiation_monochromator graphite
_diffrn_radiation_source 'fine-focus sealed tube'
_diffrn_radiation_type MoK\a
_diffrn_radiation_wavelength 0.71073
_diffrn_reflns_av_R_equivalents 0.0289
_diffrn_reflns_av_sigmaI/netI 0.0284
_diffrn_reflns_limit_h_max 19
_diffrn_reflns_limit_h_min -20
_diffrn_reflns_limit_k_max 19
_diffrn_reflns_limit_k_min -13
_diffrn_reflns_limit_l_max 10
_diffrn_reflns_limit_l_min -10
_diffrn_reflns_number 12357
_diffrn_reflns_theta_full 28.01
_diffrn_reflns_theta_max 28.01
_diffrn_reflns_theta_min 1.32
_exptl_absorpt_coefficient_mu 1.409
_exptl_absorpt_correction_T_max 1.0000
_exptl_absorpt_correction_T_min 0.7250
_exptl_absorpt_correction_type SADABS
_exptl_crystal_colour colorless
_exptl_crystal_density_diffrn 1.690
_exptl_crystal_density_method 'not measured'
_exptl_crystal_description block
_exptl_crystal_F_000 952
_exptl_crystal_size_max 0.32
_exptl_crystal_size_mid 0.31
_exptl_crystal_size_min 0.31
_refine_diff_density_max 0.849
_refine_diff_density_min -0.712
_refine_diff_density_rms 0.109
_refine_ls_extinction_coef 0.0005(3)
_refine_ls_extinction_expression Fc^*^=kFc[1+0.001xFc^2^\l^3^/sin(2\q)]^-1/4^
_refine_ls_extinction_method SHELXL
_refine_ls_goodness_of_fit_ref 1.011
_refine_ls_hydrogen_treatment mixed
_refine_ls_matrix_type full
_refine_ls_number_parameters 235
_refine_ls_number_reflns 4514
_refine_ls_number_restraints 0
_refine_ls_restrained_S_all 1.011
_refine_ls_R_factor_all 0.0398
_refine_ls_R_factor_gt 0.0326
_refine_ls_shift/su_max 0.002
_refine_ls_shift/su_mean 0.000
_refine_ls_structure_factor_coef Fsqd
_refine_ls_weighting_details 'calc w=1/[\s^2^(Fo^2^)+(0.0561P)^2^+0.0000P] where P=(Fo^2^+2Fc^2^)/3'
_refine_ls_weighting_scheme calc
_refine_ls_wR_factor_gt 0.0842
_refine_ls_wR_factor_ref 0.0877
_reflns_number_gt 3785
_reflns_number_total 4514
_reflns_threshold_expression >2sigma(I)
_cod_data_source_file b307604k.txt
_cod_data_source_block compd2
_cod_depositor_comments
;
The following automatic conversions were performed:

'_symmetry_cell_setting' value 'Monoclinic' changed to 'monoclinic'
according to
/usr/data/users/saulius/automatic-downloads/retrospective/RSC/lib/dictionaries/cif_core.dic
dictionary named 'cif_core.dic' version 2.4.2 from 2011-04-26.

Automatic conversion script
Id: cif_fix_values 2281 2013-09-26 08:29:07Z andrius 
;
_cod_original_sg_symbol_H-M P2(1)/c
_cod_database_code 7113473

loop_
_symmetry_equiv_pos_as_xyz
'x, y, z'
'-x, y+1/2, -z+1/2'
'-x, -y, -z'
'x, -y-1/2, z-1/2'

loop_
_atom_site_label
_atom_site_type_symbol
_atom_site_fract_x
_atom_site_fract_y
_atom_site_fract_z
_atom_site_U_iso_or_equiv
_atom_site_adp_type
_atom_site_occupancy
_atom_site_symmetry_multiplicity
_atom_site_calc_flag
_atom_site_refinement_flags
Cd1 Cd -0.080164(11) 0.521147(13) 0.17408(2) 0.03500(9) Uani 1 1 d .
S1 S 0.02834(6) 0.63951(5) 0.70685(10) 0.0589(2) Uani 1 1 d .
O1 O 0.06079(11) 0.54105(14) 0.0836(2) 0.0424(4) Uani 1 1 d .
O2 O 0.80442(13) 0.78714(14) 0.2710(3) 0.0545(5) Uani 1 1 d .
N1 N 0.12468(12) 0.56843(14) 0.1865(2) 0.0325(4) Uani 1 1 d .
N2 N 0.72849(13) 0.76292(16) 0.3315(3) 0.0418(5) Uani 1 1 d .
C1 C 0.13750(18) 0.65628(19) 0.2051(4) 0.0456(6) Uani 1 1 d .
H1A H 0.1030 0.6969 0.1470 0.055 Uiso 1 1 calc R
C2 C 0.20227(19) 0.6866(2) 0.3109(4) 0.0531(7) Uani 1 1 d .
H2A H 0.2113 0.7479 0.3234 0.064 Uiso 1 1 calc R
C3 C 0.25339(17) 0.6271(2) 0.3978(3) 0.0499(7) Uani 1 1 d .
C4 C 0.23658(19) 0.5368(2) 0.3749(4) 0.0533(8) Uani 1 1 d .
H4A H 0.2698 0.4949 0.4324 0.064 Uiso 1 1 calc R
C5 C 0.17206(19) 0.5078(2) 0.2691(4) 0.0447(6) Uani 1 1 d .
H5A H 0.1615 0.4469 0.2552 0.054 Uiso 1 1 calc R
C6 C 0.32644(19) 0.6575(3) 0.5105(4) 0.0745(12) Uani 1 1 d .
H6A H 0.3336 0.6144 0.5986 0.089 Uiso 1 1 calc R
H6B H 0.3108 0.7146 0.5588 0.089 Uiso 1 1 calc R
C7 C 0.41228(17) 0.6678(3) 0.4240(4) 0.0537(8) Uani 1 1 d .
H7A H 0.4072 0.7150 0.3429 0.064 Uiso 1 1 calc R
H7B H 0.4258 0.6125 0.3675 0.064 Uiso 1 1 calc R
C8 C 0.48567(18) 0.6901(3) 0.5444(4) 0.0738(12) Uani 1 1 d .
H8A H 0.4674 0.7394 0.6129 0.089 Uiso 1 1 calc R
H8B H 0.4958 0.6387 0.6150 0.089 Uiso 1 1 calc R
C9 C 0.57043(17) 0.7151(3) 0.4651(4) 0.0525(8) Uani 1 1 d .
C10 C 0.59706(19) 0.8029(3) 0.4562(4) 0.0607(9) Uani 1 1 d .
H10A H 0.5616 0.8477 0.4973 0.073 Uiso 1 1 calc R
C11 C 0.67445(19) 0.8256(2) 0.3883(4) 0.0568(8) Uani 1 1 d .
H11A H 0.6900 0.8857 0.3813 0.068 Uiso 1 1 calc R
C12 C 0.7045(2) 0.6769(2) 0.3355(4) 0.0585(8) Uani 1 1 d .
H12A H 0.7411 0.6330 0.2942 0.070 Uiso 1 1 calc R
C13 C 0.6256(2) 0.6529(2) 0.4010(5) 0.0640(9) Uani 1 1 d .
H13A H 0.6095 0.5928 0.4014 0.077 Uiso 1 1 calc R
O1W O -0.11153(16) 0.66277(16) 0.0718(3) 0.0539(6) Uani 1 1 d .
H1WA H -0.117(2) 0.679(2) -0.028(5) 0.056(10) Uiso 1 1 d .
H1WB H -0.136(2) 0.693(3) 0.122(5) 0.058(12) Uiso 1 1 d .
C14 C -0.01773(19) 0.61183(17) 0.5315(3) 0.0406(6) Uani 1 1 d .
C15 C -0.28843(19) 0.4641(2) 0.1059(4) 0.0468(7) Uani 1 1 d .
N4 N -0.22077(17) 0.4825(2) 0.1543(4) 0.0590(7) Uani 1 1 d .
S2 S -0.38639(7) 0.44188(10) 0.04237(17) 0.0993(4) Uani 1 1 d .
N3 N -0.05259(18) 0.59280(17) 0.4112(3) 0.0533(6) Uani 1 1 d .

loop_
_atom_site_aniso_label
_atom_site_aniso_U_11
_atom_site_aniso_U_22
_atom_site_aniso_U_33
_atom_site_aniso_U_23
_atom_site_aniso_U_13
_atom_site_aniso_U_12
Cd1 0.02616(11) 0.04545(14) 0.03331(12) -0.00459(7) -0.00154(7) -0.00009(7)
S1 0.0838(6) 0.0398(4) 0.0520(5) -0.0014(3) -0.0252(4) -0.0073(4)
O1 0.0241(8) 0.0631(12) 0.0399(10) -0.0159(9) -0.0044(7) -0.0051(8)
O2 0.0402(10) 0.0572(12) 0.0667(14) -0.0069(11) 0.0151(9) -0.0059(10)
N1 0.0232(9) 0.0415(11) 0.0328(10) -0.0070(9) -0.0017(7) -0.0024(9)
N2 0.0321(11) 0.0467(13) 0.0465(13) -0.0062(10) 0.0003(9) -0.0013(10)
C1 0.0441(15) 0.0383(14) 0.0540(17) -0.0042(12) -0.0076(12) 0.0035(12)
C2 0.0500(16) 0.0493(16) 0.0598(19) -0.0144(14) -0.0006(14) -0.0115(14)
C3 0.0310(13) 0.085(2) 0.0335(14) -0.0059(14) 0.0002(10) -0.0174(14)
C4 0.0362(15) 0.069(2) 0.0545(19) 0.0168(15) -0.0139(13) -0.0016(14)
C5 0.0372(15) 0.0414(14) 0.0553(18) 0.0039(12) -0.0033(12) -0.0001(11)
C6 0.0384(16) 0.143(4) 0.0415(17) -0.017(2) -0.0020(13) -0.035(2)
C7 0.0336(13) 0.089(2) 0.0389(15) -0.0066(15) -0.0044(11) -0.0151(15)
C8 0.0344(15) 0.143(4) 0.0437(17) -0.004(2) -0.0042(12) -0.0266(19)
C9 0.0293(13) 0.089(2) 0.0393(15) -0.0026(15) -0.0068(11) -0.0074(14)
C10 0.0344(14) 0.075(2) 0.072(2) -0.0232(18) 0.0016(14) 0.0061(15)
C11 0.0449(16) 0.0505(17) 0.075(2) -0.0161(16) 0.0036(15) 0.0008(14)
C12 0.0456(16) 0.0465(16) 0.084(3) -0.0072(16) 0.0112(15) 0.0021(14)
C13 0.0532(19) 0.0575(19) 0.082(3) 0.0033(17) 0.0056(17) -0.0131(16)
O1W 0.0711(15) 0.0517(13) 0.0390(12) 0.0008(10) 0.0049(11) 0.0185(11)
C14 0.0496(15) 0.0332(12) 0.0391(14) 0.0014(11) 0.0028(11) 0.0029(12)
C15 0.0370(15) 0.0503(16) 0.0531(17) 0.0044(13) 0.0025(12) -0.0084(12)
N4 0.0346(14) 0.0737(19) 0.0687(19) -0.0009(14) 0.0035(12) -0.0073(12)
S2 0.0556(6) 0.1219(10) 0.1190(10) 0.0315(8) -0.0354(6) -0.0388(6)
N3 0.0705(17) 0.0515(14) 0.0374(13) -0.0042(11) -0.0114(12) 0.0078(13)

loop_
_atom_type_symbol
_atom_type_description
_atom_type_scat_dispersion_real
_atom_type_scat_dispersion_imag
_atom_type_scat_source
C C 0.0033 0.0016 'International Tables Vol C Tables 4.2.6.8 and 6.1.1.4'
H H 0.0000 0.0000 'International Tables Vol C Tables 4.2.6.8 and 6.1.1.4'
N N 0.0061 0.0033 'International Tables Vol C Tables 4.2.6.8 and 6.1.1.4'
O O 0.0106 0.0060 'International Tables Vol C Tables 4.2.6.8 and 6.1.1.4'
Cd Cd -0.8075 1.2024 'International Tables Vol C Tables 4.2.6.8 and 6.1.1.4'
S S 0.1246 0.1234 'International Tables Vol C Tables 4.2.6.8 and 6.1.1.4'

loop_
_geom_angle_atom_site_label_1
_geom_angle_atom_site_label_2
_geom_angle_atom_site_label_3
_geom_angle
_geom_angle_site_symmetry_1
_geom_angle_site_symmetry_3
N4 Cd1 N3 110.55(11) . .
N4 Cd1 O1W 90.85(10) . .
N3 Cd1 O1W 84.91(9) . .
N4 Cd1 O1 156.21(9) . .
N3 Cd1 O1 92.96(9) . .
O1W Cd1 O1 87.58(8) . .
N4 Cd1 O1 88.38(9) . 3_565
N3 Cd1 O1 161.03(9) . 3_565
O1W Cd1 O1 93.84(8) . 3_565
O1 Cd1 O1 68.07(7) . 3_565
N4 Cd1 S1 94.31(8) . 3_566
N3 Cd1 S1 93.58(7) . 3_566
O1W Cd1 S1 174.83(7) . 3_566
O1 Cd1 S1 87.56(6) . 3_566
O1 Cd1 S1 85.97(6) 3_565 3_566
C14 S1 Cd1 102.16(9) . 3_566
N1 O1 Cd1 120.99(14) . .
N1 O1 Cd1 125.68(13) . 3_565
Cd1 O1 Cd1 111.93(7) . 3_565
C1 N1 C5 122.0(2) . .
C1 N1 O1 118.3(2) . .
C5 N1 O1 119.7(2) . .
O2 N2 C12 121.0(2) . .
O2 N2 C11 119.7(2) . .
C12 N2 C11 119.3(2) . .
N1 C1 C2 119.7(3) . .
C3 C2 C1 120.6(3) . .
C2 C3 C4 117.1(3) . .
C2 C3 C6 122.2(3) . .
C4 C3 C6 120.7(3) . .
C5 C4 C3 121.5(3) . .
N1 C5 C4 119.0(3) . .
C3 C6 C7 113.0(2) . .
C6 C7 C8 111.2(3) . .
C9 C8 C7 114.3(3) . .
C13 C9 C10 116.1(3) . .
C13 C9 C8 122.7(3) . .
C10 C9 C8 121.2(3) . .
C11 C10 C9 121.4(3) . .
N2 C11 C10 121.2(3) . .
N2 C12 C13 120.2(3) . .
C9 C13 C12 121.8(3) . .
N3 C14 S1 177.7(3) . .
N4 C15 S2 177.2(3) . .
C15 N4 Cd1 163.8(3) . .
C14 N3 Cd1 159.2(2) . .

loop_
_geom_bond_atom_site_label_1
_geom_bond_atom_site_label_2
_geom_bond_distance
_geom_bond_site_symmetry_2
Cd1 N4 2.240(3) .
Cd1 N3 2.246(2) .
Cd1 O1W 2.320(2) .
Cd1 O1 2.3220(18) .
Cd1 O1 2.3250(18) 3_565
Cd1 S1 2.7022(8) 3_566
S1 C14 1.639(3) .
S1 Cd1 2.7022(8) 3_566
O1 N1 1.345(2) .
O1 Cd1 2.3250(18) 3_565
O2 N2 1.326(3) .
N1 C1 1.334(3) .
N1 C5 1.336(3) .
N2 C12 1.337(4) .
N2 C11 1.340(4) .
C1 C2 1.383(4) .
C2 C3 1.375(5) .
C3 C4 1.384(5) .
C3 C6 1.509(4) .
C4 C5 1.373(4) .
C6 C7 1.516(4) .
C7 C8 1.520(4) .
C8 C9 1.513(4) .
C9 C13 1.369(5) .
C9 C10 1.375(5) .
C10 C11 1.365(4) .
C12 C13 1.383(4) .
C14 N3 1.146(3) .
C15 N4 1.140(4) .
C15 S2 1.618(3) .

loop_
_geom_hbond_atom_site_label_D
_geom_hbond_atom_site_label_H
_geom_hbond_atom_site_label_A
_geom_hbond_distance_DH
_geom_hbond_distance_HA
_geom_hbond_distance_DA
_geom_hbond_angle_DHA
_geom_hbond_site_symmetry_A
O1W H1WA O2 0.86(4) 2.08(4) 2.854(3) 150(3) 4_475
O1W H1WB O2 0.72(4) 2.08(4) 2.801(3) 174(4) 1_455

loop_
_geom_torsion_atom_site_label_1
_geom_torsion_atom_site_label_2
_geom_torsion_atom_site_label_3
_geom_torsion_atom_site_label_4
_geom_torsion
_geom_torsion_site_symmetry_1
_geom_torsion_site_symmetry_4
N4 Cd1 O1 N1 -175.7(2) . .
N3 Cd1 O1 N1 12.91(19) . .
O1W Cd1 O1 N1 97.68(19) . .
O1 Cd1 O1 N1 -167.2(2) 3_565 .
S1 Cd1 O1 N1 -80.56(18) 3_566 .
N4 Cd1 O1 Cd1 -8.5(3) . 3_565
N3 Cd1 O1 Cd1 -179.90(10) . 3_565
O1W Cd1 O1 Cd1 -95.12(10) . 3_565
O1 Cd1 O1 Cd1 0.0 3_565 3_565
S1 Cd1 O1 Cd1 86.63(8) 3_566 3_565
Cd1 O1 N1 C1 -88.7(3) . .
Cd1 O1 N1 C1 106.0(2) 3_565 .
Cd1 O1 N1 C5 90.1(2) . .
Cd1 O1 N1 C5 -75.2(3) 3_565 .
C5 N1 C1 C2 0.8(4) . .
O1 N1 C1 C2 179.5(2) . .
N1 C1 C2 C3 -0.3(5) . .
C1 C2 C3 C4 -0.4(5) . .
C1 C2 C3 C6 178.1(3) . .
C2 C3 C4 C5 0.4(5) . .
C6 C3 C4 C5 -178.1(3) . .
C1 N1 C5 C4 -0.8(4) . .
O1 N1 C5 C4 -179.4(3) . .
C3 C4 C5 N1 0.1(5) . .
C2 C3 C6 C7 -88.6(4) . .
C4 C3 C6 C7 89.8(4) . .
C3 C6 C7 C8 -174.8(4) . .
C6 C7 C8 C9 -171.1(4) . .
C7 C8 C9 C13 -77.8(5) . .
C7 C8 C9 C10 103.3(4) . .
C13 C9 C10 C11 -0.5(5) . .
C8 C9 C10 C11 178.4(3) . .
O2 N2 C11 C10 -177.8(3) . .
C12 N2 C11 C10 2.7(5) . .
C9 C10 C11 N2 -1.7(5) . .
O2 N2 C12 C13 179.2(3) . .
C11 N2 C12 C13 -1.4(5) . .
C10 C9 C13 C12 1.8(5) . .
C8 C9 C13 C12 -177.1(3) . .
N2 C12 C13 C9 -0.9(6) . .
Cd1 S1 C14 N3 102(7) 3_566 .
S2 C15 N4 Cd1 -125(6) . .
N3 Cd1 N4 C15 153.4(10) . .
O1W Cd1 N4 C15 68.5(10) . .
O1 Cd1 N4 C15 -17.4(11) . .
O1 Cd1 N4 C15 -25.3(10) 3_565 .
S1 Cd1 N4 C15 -111.1(10) 3_566 .
S1 C14 N3 Cd1 -141(6) . .
N4 Cd1 N3 C14 134.4(7) . .
O1W Cd1 N3 C14 -136.6(7) . .
O1 Cd1 N3 C14 -49.3(7) . .
O1 Cd1 N3 C14 -49.6(8) 3_565 .
S1 Cd1 N3 C14 38.5(7) 3_566 .
